data_4123239
loop_
_publ_author_name
'Pike, Sebastian D.'
'Chadwick, F. Mark'
'Rees, Nicholas H.'
'Scott, Mark P.'
'Weller, Andrew S.'
'Kr\"amer, Tobias'
'Macgregor, Stuart A.'

_publ_section_title
;
 Solid-State Synthesis and Characterization of \s-Alkane Complexes,
 [Rh(L2)(\h(2),\h(2)-C7H12)][BAr(F)4] (L2 = Bidentate Chelating
 Phosphine).
;
_journal_issue 2
_journal_name_full 'Journal of the American Chemical Society'
_journal_page_first 820
_journal_page_last 833
_journal_paper_doi 10.1021/ja510437p
_journal_volume 137
_journal_year 2015
_chemical_compound_source SYN
_chemical_formula_moiety 'C65 H72 B1 F24 P2 Rh1'
_chemical_formula_sum 'C65 H72 B F24 P2 Rh'
_chemical_formula_weight 1484.90
_chemical_melting_point ?
_space_group_IT_number 14
_symmetry_cell_setting monoclinic
_symmetry_space_group_name_Hall '-P 2yn'
_symmetry_space_group_name_H-M 'P 1 21/n 1'
_atom_sites_solution_hydrogens difmap
_atom_sites_solution_primary direct
_audit_creation_date 2014-06-18
_audit_creation_method CRYSTALS_ver_14.43
_cell_angle_alpha 90
_cell_angle_beta 91.7586(6)
_cell_angle_gamma 90
_cell_formula_units_Z 4
_cell_length_a 19.04150(10)
_cell_length_b 17.9747(2)
_cell_length_c 19.56020(10)
_cell_measurement_reflns_used 27121
_cell_measurement_temperature 150
_cell_measurement_theta_max 76
_cell_measurement_theta_min 3
_cell_volume 6691.62(9)
_computing_cell_refinement 'CrysAlis, (Oxford Diffraction, 2002)'
_computing_data_collection 'SuperNova, (Oxford Diffraction, 2010)'
_computing_data_reduction 'CrysAlis, (Oxford Diffraction, 2002)'
_computing_molecular_graphics 'CAMERON (Watkin et al., 1996)'
_computing_publication_material 'CRYSTALS (Betteridge et al., 2003)'
_computing_structure_refinement 'CRYSTALS (Betteridge et al., 2003)'
_computing_structure_solution 'SIR92 (Altomare et al., 1994)'
_diffrn_ambient_pressure 101
_diffrn_ambient_temperature 150
_diffrn_measured_fraction_theta_full 0.997
_diffrn_measured_fraction_theta_max 0.992
_diffrn_measurement_device Area
_diffrn_measurement_device_type 'Oxford Diffraction SuperNova'
_diffrn_measurement_method \w
_diffrn_radiation_monochromator graphite
_diffrn_radiation_type 'Cu K\a'
_diffrn_radiation_wavelength 1.54180
_diffrn_reflns_av_R_equivalents 0.028
_diffrn_reflns_limit_h_max 23
_diffrn_reflns_limit_h_min -18
_diffrn_reflns_limit_k_max 22
_diffrn_reflns_limit_k_min -22
_diffrn_reflns_limit_l_max 24
_diffrn_reflns_limit_l_min -24
_diffrn_reflns_number 55994
_diffrn_reflns_theta_full 74.714
_diffrn_reflns_theta_max 76.238
_diffrn_reflns_theta_min 3.290
_diffrn_standards_number 0
_exptl_absorpt_coefficient_mu 3.464
_exptl_absorpt_correction_T_max 0.84
_exptl_absorpt_correction_T_min 0.67
_exptl_absorpt_correction_type multi-scan
_exptl_absorpt_process_details 'CrysAlis, (Oxford Diffraction, 2002)'
_exptl_crystal_colour orange
_exptl_crystal_density_diffrn 1.474
_exptl_crystal_density_meas 'not measured'
_exptl_crystal_density_method 'not measured'
_exptl_crystal_description plate
_exptl_crystal_F_000 3032
_exptl_crystal_size_max 0.200
_exptl_crystal_size_mid 0.200
_exptl_crystal_size_min 0.050
_refine_diff_density_max 1.90
_refine_diff_density_min -1.39
_refine_ls_extinction_method None
_refine_ls_goodness_of_fit_ref 0.9000
_refine_ls_hydrogen_treatment refxyz
_refine_ls_matrix_type full
_refine_ls_number_parameters 1102
_refine_ls_number_reflns 13848
_refine_ls_number_restraints 456
_refine_ls_R_factor_all 0.0460
_refine_ls_R_factor_gt 0.0415
_refine_ls_shift/su_max 0.0234052
_refine_ls_shift/su_mean 0.0005891
_refine_ls_structure_factor_coef Fsqd
_refine_ls_weighting_details
;
 Method, part 1, Chebychev polynomial, (Watkin, 1994, Prince, 1982) 
 [weight] = 1.0/[A~0~*T~0~(x)+A~1~*T~1~(x) ... +A~n-1~]*T~n-1~(x)] 
 where A~i~ are the Chebychev coefficients listed below and x= Fcalc/Fmax 
 Method = Robust Weighting (Prince, 1982) 
 W = [weight] * [1-(deltaF/6*sigmaF)^2^]^2^ 
 A~i~ are: 
 0.136E+04 0.227E+04 0.134E+04 527. 112. 
;
_refine_ls_weighting_scheme calc
_refine_ls_wR_factor_all 0.1106
_refine_ls_wR_factor_gt 0.1017
_refine_ls_wR_factor_ref 0.1102
_reflns_limit_h_max 23
_reflns_limit_h_min -23
_reflns_limit_k_max 22
_reflns_limit_k_min 0
_reflns_limit_l_max 24
_reflns_limit_l_min 0
_reflns_number_gt 12402
_reflns_number_total 13907
_reflns_threshold_expression I>2.0\s(I)
_oxford_diffrn_Wilson_B_factor 1.82
_oxford_diffrn_Wilson_scale 0.61
_oxford_refine_ls_r_factor_ref 0.0460
_oxford_refine_ls_scale 1.391(4)
_oxford_reflns_number_all 13852
_oxford_reflns_threshold_expression_ref I>-3.0\s(I)
_oxford_structure_analysis_title '187fmc13.cif_od At 17:53 on 6/ 1'
_cod_data_source_file ja510437p_si_001.cif
_cod_data_source_block '[2-NBA][BArF4]'
_cod_depositor_comments
;
The following automatic conversions were performed:

'_chemical_melting_point' value 'not measured' was changed to '?' -
the value is undefined or not given.

Automatic conversion script
Id: cif_fix_values 2935 2014-11-11 08:27:57Z andrius 

 Adding full bibliography for 4123238--4123246.cif.
;
_cod_original_sg_symbol_H-M 'P 1 21/n 1 '
_cod_original_formula_sum 'C65 H72 B1 F24 P2 Rh1'
_cod_database_code 4123239

loop_
_symmetry_equiv_pos_as_xyz
x,y,z
-x,-y,-z
-x+1/2,y+1/2,-z+1/2
x+1/2,-y+1/2,z+1/2

loop_
_atom_site_label
_atom_site_type_symbol
_atom_site_fract_x
_atom_site_fract_y
_atom_site_fract_z
_atom_site_U_iso_or_equiv
_atom_site_occupancy
_atom_site_adp_type
_atom_site_refinement_flags_posn
_atom_site_disorder_assembly
_atom_site_disorder_group
F1 F 0.58098(17) 0.46642(15) 0.92820(17) 0.0898 1.0000 Uani . . .
F2 F 0.62774(10) 0.36142(14) 0.95311(11) 0.0529 1.0000 Uani . . .
F3 F 0.54835(13) 0.40515(17) 1.01468(12) 0.0685 1.0000 Uani . . .
F4 F 0.29286(12) 0.41410(17) 0.83276(14) 0.0747 1.0000 Uani . . .
F5 F 0.27455(12) 0.30721(16) 0.87088(18) 0.0798 1.0000 Uani . . .
F6 F 0.30213(13) 0.3926(2) 0.94036(13) 0.0801 1.0000 Uani . . .
F7 F 0.26179(11) 0.10004(12) 0.83424(12) 0.0510 1.0000 Uani . . .
F8 F 0.26256(11) -0.00799(12) 0.78784(10) 0.0489 1.0000 Uani . . .
F9 F 0.34183(11) 0.02141(12) 0.86348(10) 0.0488 1.0000 Uani . . .
F10 F 0.35657(15) 0.11657(14) 0.52550(11) 0.0620 1.0000 Uani . . .
F11 F 0.43646(13) 0.03545(12) 0.54081(11) 0.0545 1.0000 Uani . . .
F12 F 0.33074(15) 0.00432(16) 0.55639(12) 0.0753 1.0000 Uani . . .
F16 F 0.66827(12) 0.46793(14) 0.65629(14) 0.0662 1.0000 Uani . . .
F17 F 0.67526(13) 0.43017(17) 0.55283(12) 0.0726 1.0000 Uani . . .
F18 F 0.71485(11) 0.36425(14) 0.63497(15) 0.0633 1.0000 Uani . . .
F19 F 0.76230(14) 0.17122(15) 0.65131(15) 0.0712 1.0000 Uani . . .
F20 F 0.78984(11) 0.06350(14) 0.69232(12) 0.0576 1.0000 Uani . . .
F21 F 0.70730(13) 0.07446(17) 0.61654(11) 0.0667 1.0000 Uani . . .
B1 B 0.50325(16) 0.22636(17) 0.74434(17) 0.0239 1.0000 Uani . . .
P1 P 0.47737(3) -0.18778(4) 0.83272(3) 0.0219 1.0000 Uani . . .
P2 P 0.51486(3) -0.18762(4) 0.68644(3) 0.0225 1.0000 Uani . . .
C1 C 0.52013(18) -0.40017(17) 0.80644(16) 0.0346 1.0000 Uani . . .
C2 C 0.54314(19) -0.39968(18) 0.73103(17) 0.0374 1.0000 Uani . . .
C3 C 0.5010(2) -0.46463(19) 0.6990(2) 0.0497 1.0000 Uani . . .
C4 C 0.4237(3) -0.4424(2) 0.6915(2) 0.0590 1.0000 Uani . . .
C5 C 0.3999(2) -0.4382(3) 0.7662(3) 0.0594 1.0000 Uani . . .
C6 C 0.4659(2) -0.46289(19) 0.8073(2) 0.0473 1.0000 Uani . . .
C7 C 0.4997(3) -0.5189(2) 0.7590(2) 0.0555 1.0000 Uani . . .
C8 C 0.53129(14) -0.19280(16) 0.91234(14) 0.0267 1.0000 Uani . . .
C9 C 0.51785(17) -0.1305(2) 0.96398(16) 0.0347 1.0000 Uani . . .
C10 C 0.56008(18) -0.1447(2) 1.03079(16) 0.0407 1.0000 Uani . . .
C11 C 0.63838(17) -0.1546(2) 1.01865(17) 0.0396 1.0000 Uani . . .
C12 C 0.65101(17) -0.2152(2) 0.96589(17) 0.0376 1.0000 Uani . . .
C13 C 0.60987(15) -0.1994(2) 0.89883(15) 0.0328 1.0000 Uani . . .
C14 C 0.38557(14) -0.18922(17) 0.86090(14) 0.0265 1.0000 Uani . . .
C15 C 0.33391(15) -0.1845(2) 0.79968(16) 0.0370 1.0000 Uani . . .
C16 C 0.25762(17) -0.1897(3) 0.8224(2) 0.0475 1.0000 Uani . . .
C17 C 0.24558(18) -0.2608(2) 0.8617(2) 0.0448 1.0000 Uani . . .
C18 C 0.29439(17) -0.2635(3) 0.9244(2) 0.0453 1.0000 Uani . . .
C19 C 0.37154(16) -0.2575(2) 0.90489(19) 0.0397 1.0000 Uani . . .
C20 C 0.48959(16) -0.09428(16) 0.79547(15) 0.0286 1.0000 Uani . . .
C21 C 0.47981(15) -0.09853(16) 0.71717(15) 0.0288 1.0000 Uani . . .
C22 C 0.46633(14) -0.21032(17) 0.60620(14) 0.0261 1.0000 Uani . . .
C23 C 0.39092(15) -0.23597(18) 0.61922(15) 0.0291 1.0000 Uani . . .
C24 C 0.35586(17) -0.2652(2) 0.55318(16) 0.0356 1.0000 Uani . . .
C25 C 0.35496(17) -0.2057(2) 0.49763(16) 0.0386 1.0000 Uani . . .
C26 C 0.42875(18) -0.1763(2) 0.48557(16) 0.0403 1.0000 Uani . . .
C27 C 0.46529(18) -0.1493(2) 0.55217(16) 0.0368 1.0000 Uani . . .
C28 C 0.60521(14) -0.16882(18) 0.65997(15) 0.0305 1.0000 Uani . . .
C29 C 0.64176(19) -0.2413(2) 0.6421(2) 0.0495 1.0000 Uani . . .
C30 C 0.7171(2) -0.2274(3) 0.6197(3) 0.0633 1.0000 Uani . . .
C31 C 0.75850(19) -0.1858(3) 0.6747(2) 0.0660 1.0000 Uani . . .
C32 C 0.72341(19) -0.1130(3) 0.6915(2) 0.0590 1.0000 Uani . . .
C33 C 0.64832(17) -0.1258(2) 0.71453(18) 0.0433 1.0000 Uani . . .
C34 C 0.48083(14) 0.27834(14) 0.80942(14) 0.0234 1.0000 Uani . . .
C35 C 0.53083(14) 0.31108(15) 0.85430(14) 0.0258 1.0000 Uani . . .
C36 C 0.51247(15) 0.36030(16) 0.90566(14) 0.0285 1.0000 Uani . . .
C37 C 0.44235(16) 0.37829(17) 0.91553(15) 0.0309 1.0000 Uani . . .
C38 C 0.39220(15) 0.34696(17) 0.87152(15) 0.0301 1.0000 Uani . . .
C39 C 0.41094(14) 0.29893(16) 0.81983(15) 0.0267 1.0000 Uani . . .
C40 C 0.56754(18) 0.39824(19) 0.94957(17) 0.0387 1.0000 Uani . . .
C41 C 0.31618(16) 0.3663(2) 0.87948(17) 0.0392 1.0000 Uani . . .
C42 C 0.44273(13) 0.16419(15) 0.72381(14) 0.0256 1.0000 Uani . . .
C43 C 0.39966(14) 0.13180(16) 0.77228(14) 0.0264 1.0000 Uani . . .
C44 C 0.34982(14) 0.07733(15) 0.75493(15) 0.0278 1.0000 Uani . . .
C45 C 0.34090(15) 0.05270(16) 0.68817(16) 0.0292 1.0000 Uani . . .
C46 C 0.38411(15) 0.08297(16) 0.63969(15) 0.0289 1.0000 Uani . . .
C47 C 0.43367(15) 0.13702(15) 0.65699(15) 0.0274 1.0000 Uani . . .
C48 C 0.30391(16) 0.04775(18) 0.80967(16) 0.0346 1.0000 Uani . . .
C49 C 0.37576(19) 0.05992(19) 0.56611(17) 0.0413 1.0000 Uani . . .
C50 C 0.51567(14) 0.28585(15) 0.68196(14) 0.0245 1.0000 Uani . . .
C51 C 0.46154(15) 0.30844(15) 0.63624(14) 0.0264 1.0000 Uani . . .
C52 C 0.47231(13) 0.35910(14) 0.58379(13) 0.0294 1.0000 Uani D . .
C53 C 0.53779(16) 0.39127(16) 0.57548(15) 0.0304 1.0000 Uani . . .
C54 C 0.59151(15) 0.37201(16) 0.62156(15) 0.0288 1.0000 Uani . . .
C55 C 0.58049(14) 0.32141(15) 0.67374(14) 0.0265 1.0000 Uani . . .
C56 C 0.41290(9) 0.38015(11) 0.53542(9) 0.0455 1.0000 Uani D . .
C57 C 0.66201(17) 0.40841(18) 0.61583(17) 0.0372 1.0000 Uani . . .
C58 C 0.57442(13) 0.17761(14) 0.76171(14) 0.0244 1.0000 Uani . . .
C59 C 0.62384(14) 0.16055(16) 0.71234(15) 0.0270 1.0000 Uani . . .
C60 C 0.68362(15) 0.11766(16) 0.72736(16) 0.0305 1.0000 Uani . . .
C61 C 0.69528(16) 0.08798(18) 0.79195(16) 0.0343 1.0000 Uani . . .
C62 C 0.64563(15) 0.10195(16) 0.84105(14) 0.0362 1.0000 Uani D . .
C63 C 0.58743(15) 0.14599(16) 0.82635(16) 0.0301 1.0000 Uani . . .
C64 C 0.73592(18) 0.1067(2) 0.67220(18) 0.0431 1.0000 Uani . . .
C65 C 0.65533(12) 0.07052(13) 0.91172(10) 0.0648 1.0000 Uani D . .
Rh1 Rh 0.507011(10) -0.276766(10) 0.762518(9) 0.0222 1.0000 Uani . . .
H12 H 0.560(2) -0.411(2) 0.8364(19) 0.0418 1.0000 Uiso . . .
H22 H 0.593(2) -0.410(2) 0.728(2) 0.0457 1.0000 Uiso . . .
H31 H 0.520(2) -0.483(3) 0.658(2) 0.0600 1.0000 Uiso . . .
H41 H 0.397(3) -0.481(3) 0.664(2) 0.0711 1.0000 Uiso . . .
H42 H 0.420(3) -0.398(3) 0.667(3) 0.0711 1.0000 Uiso . . .
H51 H 0.363(3) -0.473(3) 0.772(3) 0.0717 1.0000 Uiso . . .
H52 H 0.387(3) -0.383(3) 0.777(3) 0.0717 1.0000 Uiso . . .
H61 H 0.455(2) -0.483(3) 0.850(2) 0.0586 1.0000 Uiso . . .
H72 H 0.551(3) -0.535(3) 0.774(2) 0.0691 1.0000 Uiso . . .
H71 H 0.471(3) -0.560(3) 0.750(2) 0.0691 1.0000 Uiso . . .
H81 H 0.5187(18) -0.243(2) 0.9322(18) 0.0326 1.0000 Uiso . . .
H92 H 0.469(2) -0.128(2) 0.9751(19) 0.0436 1.0000 Uiso . . .
H91 H 0.532(2) -0.085(2) 0.945(2) 0.0436 1.0000 Uiso . . .
H102 H 0.553(2) -0.103(2) 1.060(2) 0.0506 1.0000 Uiso . . .
H101 H 0.545(2) -0.195(2) 1.051(2) 0.0506 1.0000 Uiso . . .
H112 H 0.664(2) -0.169(2) 1.062(2) 0.0486 1.0000 Uiso . . .
H111 H 0.657(2) -0.105(2) 1.003(2) 0.0486 1.0000 Uiso . . .
H122 H 0.701(2) -0.221(2) 0.957(2) 0.0448 1.0000 Uiso . . .
H121 H 0.638(2) -0.261(2) 0.985(2) 0.0448 1.0000 Uiso . . .
H131 H 0.628(2) -0.151(2) 0.8801(19) 0.0413 1.0000 Uiso . . .
H132 H 0.617(2) -0.240(2) 0.869(2) 0.0413 1.0000 Uiso . . .
H141 H 0.3794(18) -0.149(2) 0.8889(18) 0.0329 1.0000 Uiso . . .
H152 H 0.346(2) -0.227(2) 0.769(2) 0.0473 1.0000 Uiso . . .
H151 H 0.341(2) -0.137(2) 0.775(2) 0.0473 1.0000 Uiso . . .
H162 H 0.245(2) -0.147(3) 0.853(2) 0.0574 1.0000 Uiso . . .
H161 H 0.229(2) -0.186(3) 0.786(2) 0.0574 1.0000 Uiso . . .
H172 H 0.197(2) -0.265(2) 0.878(2) 0.0553 1.0000 Uiso . . .
H171 H 0.257(2) -0.302(3) 0.833(2) 0.0553 1.0000 Uiso . . .
H181 H 0.289(2) -0.311(3) 0.944(2) 0.0570 1.0000 Uiso . . .
H182 H 0.283(2) -0.221(2) 0.955(2) 0.0570 1.0000 Uiso . . .
H191 H 0.404(2) -0.258(2) 0.947(2) 0.0506 1.0000 Uiso . . .
H192 H 0.384(2) -0.297(2) 0.879(2) 0.0506 1.0000 Uiso . . .
H201 H 0.535(2) -0.079(2) 0.8081(18) 0.0358 1.0000 Uiso . . .
H202 H 0.4578(19) -0.061(2) 0.8139(18) 0.0358 1.0000 Uiso . . .
H211 H 0.4998(19) -0.056(2) 0.6973(18) 0.0351 1.0000 Uiso . . .
H212 H 0.429(2) -0.099(2) 0.7040(18) 0.0351 1.0000 Uiso . . .
H221 H 0.4909(18) -0.252(2) 0.5888(18) 0.0318 1.0000 Uiso . . .
H231 H 0.3906(19) -0.275(2) 0.654(2) 0.0361 1.0000 Uiso . . .
H232 H 0.3644(19) -0.193(2) 0.6350(18) 0.0361 1.0000 Uiso . . .
H242 H 0.382(2) -0.313(2) 0.539(2) 0.0440 1.0000 Uiso . . .
H241 H 0.308(2) -0.282(2) 0.561(2) 0.0440 1.0000 Uiso . . .
H252 H 0.327(2) -0.163(2) 0.513(2) 0.0472 1.0000 Uiso . . .
H251 H 0.333(2) -0.223(2) 0.457(2) 0.0472 1.0000 Uiso . . .
H262 H 0.456(2) -0.218(2) 0.467(2) 0.0481 1.0000 Uiso . . .
H261 H 0.428(2) -0.135(2) 0.451(2) 0.0481 1.0000 Uiso . . .
H272 H 0.512(2) -0.133(2) 0.542(2) 0.0448 1.0000 Uiso . . .
H271 H 0.440(2) -0.106(2) 0.571(2) 0.0448 1.0000 Uiso . . .
H281 H 0.5998(19) -0.137(2) 0.6224(19) 0.0368 1.0000 Uiso . . .
H292 H 0.641(2) -0.277(3) 0.683(3) 0.0622 1.0000 Uiso . . .
H291 H 0.616(3) -0.265(3) 0.608(3) 0.0622 1.0000 Uiso . . .
H302 H 0.734(3) -0.273(3) 0.609(3) 0.0750 1.0000 Uiso . . .
H301 H 0.715(3) -0.199(3) 0.578(3) 0.0750 1.0000 Uiso . . .
H312 H 0.762(3) -0.219(3) 0.717(3) 0.0760 1.0000 Uiso . . .
H311 H 0.802(3) -0.176(3) 0.660(3) 0.0760 1.0000 Uiso . . .
H322 H 0.752(3) -0.088(3) 0.726(2) 0.0697 1.0000 Uiso . . .
H321 H 0.722(3) -0.079(3) 0.649(3) 0.0697 1.0000 Uiso . . .
H331 H 0.650(2) -0.156(2) 0.753(2) 0.0536 1.0000 Uiso . . .
H332 H 0.628(2) -0.073(2) 0.724(2) 0.0536 1.0000 Uiso . . .
H351 H 0.5805(19) 0.3004(19) 0.8497(17) 0.0310 1.0000 Uiso . . .
H371 H 0.4305(19) 0.410(2) 0.9486(19) 0.0369 1.0000 Uiso . . .
H391 H 0.3741(19) 0.2793(19) 0.7901(19) 0.0323 1.0000 Uiso . . .
H431 H 0.4027(18) 0.1490(19) 0.8198(18) 0.0327 1.0000 Uiso . . .
H451 H 0.3095(19) 0.020(2) 0.6763(18) 0.0348 1.0000 Uiso . . .
H471 H 0.4619(19) 0.154(2) 0.6238(18) 0.0342 1.0000 Uiso . . .
H511 H 0.418(2) 0.2859(19) 0.6400(18) 0.0324 1.0000 Uiso . . .
H531 H 0.5458(19) 0.427(2) 0.5391(19) 0.0370 1.0000 Uiso . . .
H551 H 0.6215(19) 0.3090(19) 0.7044(18) 0.0320 1.0000 Uiso . . .
H591 H 0.6199(18) 0.1802(19) 0.6673(19) 0.0329 1.0000 Uiso . . .
H611 H 0.733(2) 0.061(2) 0.8013(19) 0.0415 1.0000 Uiso . . .
H631 H 0.5569(19) 0.156(2) 0.8602(19) 0.0359 1.0000 Uiso . . .
H11 H 0.494(2) -0.358(2) 0.826(2) 0.0500 1.0000 Uiso . . .
H21 H 0.531(2) -0.356(2) 0.700(2) 0.0500 1.0000 Uiso . . .
F220 F 0.6957(3) 0.0127(3) 0.91438(18) 0.1348 0.5319 Uani D 2 2
F221 F 0.7175(3) 0.0463(4) 0.92455(19) 0.1325 0.4681 Uani D 2 1
F230 F 0.6437(3) 0.1192(3) 0.96012(19) 0.0695 0.4681 Uani D 2 1
F231 F 0.6820(3) 0.1158(3) 0.9540(2) 0.1312 0.5319 Uani D 2 2
F240 F 0.5960(2) 0.0487(3) 0.93857(17) 0.0642 0.5319 Uani D 2 2
F241 F 0.6154(3) 0.0168(3) 0.92338(19) 0.1252 0.4681 Uani D 2 1
F150 F 0.3572(3) 0.4038(6) 0.5668(2) 0.0509 0.1947 Uani D 1 1
F151 F 0.3779(2) 0.4382(2) 0.55572(18) 0.1221 0.8053 Uani D 1 2
F130 F 0.43388(15) 0.3968(2) 0.47352(15) 0.0788 0.8053 Uani D 1 2
F131 F 0.4291(2) 0.4329(5) 0.4936(4) 0.0670 0.1947 Uani D 1 1
F140 F 0.36616(15) 0.32697(19) 0.52662(16) 0.0764 0.8053 Uani D 1 2
F141 F 0.3912(4) 0.3252(3) 0.4971(4) 0.0671 0.1947 Uani D 1 1

loop_
_atom_site_aniso_label
_atom_site_aniso_U_11
_atom_site_aniso_U_22
_atom_site_aniso_U_33
_atom_site_aniso_U_23
_atom_site_aniso_U_13
_atom_site_aniso_U_12
F1 0.107(2) 0.0523(14) 0.106(2) 0.0240(14) -0.0668(19) -0.0374(15)
F2 0.0343(10) 0.0724(14) 0.0508(12) -0.0153(11) -0.0152(9) 0.0070(10)
F3 0.0584(14) 0.103(2) 0.0437(12) -0.0320(13) -0.0095(10) 0.0097(14)
F4 0.0427(12) 0.099(2) 0.0830(18) 0.0430(16) 0.0114(12) 0.0358(13)
F5 0.0255(11) 0.0774(18) 0.138(3) -0.0042(18) 0.0208(13) -0.0041(11)
F6 0.0420(12) 0.143(3) 0.0559(14) -0.0222(16) 0.0117(11) 0.0307(15)
F7 0.0415(11) 0.0526(12) 0.0601(13) -0.0037(10) 0.0218(10) -0.0051(9)
F8 0.0520(12) 0.0484(11) 0.0466(11) -0.0016(9) 0.0066(9) -0.0288(10)
F9 0.0513(12) 0.0576(12) 0.0373(10) 0.0152(9) -0.0016(9) -0.0127(10)
F10 0.0863(17) 0.0653(15) 0.0336(10) -0.0057(10) -0.0110(11) 0.0187(13)
F11 0.0683(14) 0.0465(12) 0.0501(12) -0.0107(10) 0.0250(11) -0.0008(10)
F12 0.0872(18) 0.0893(19) 0.0505(13) -0.0311(13) 0.0197(12) -0.0547(16)
F16 0.0479(13) 0.0591(14) 0.0920(18) -0.0285(13) 0.0097(12) -0.0281(11)
F17 0.0604(15) 0.110(2) 0.0478(13) 0.0206(13) 0.0056(11) -0.0475(15)
F18 0.0285(10) 0.0638(14) 0.0982(19) 0.0172(13) 0.0114(11) -0.0055(10)
F19 0.0612(15) 0.0681(16) 0.0866(18) 0.0179(14) 0.0400(14) 0.0056(12)
F20 0.0367(11) 0.0816(16) 0.0549(13) 0.0036(11) 0.0065(9) 0.0295(11)
F21 0.0571(14) 0.103(2) 0.0402(11) -0.0151(12) 0.0013(10) 0.0295(14)
B1 0.0159(13) 0.0255(15) 0.0301(15) 0.0011(11) 0.0001(11) 0.0004(10)
P1 0.0186(3) 0.0263(3) 0.0210(3) -0.0003(2) 0.0011(2) 0.0007(2)
P2 0.0189(3) 0.0269(3) 0.0219(3) 0.0029(2) 0.0016(2) 0.0013(2)
C1 0.0446 0.0274 0.0316 0.0024 -0.0010 0.0076
C2 0.0464(19) 0.0301(15) 0.0359(16) 0.0019(12) 0.0038(13) 0.0100(13)
C3 0.076(3) 0.0300(16) 0.0429(19) -0.0068(14) -0.0043(18) 0.0076(17)
C4 0.069(3) 0.043(2) 0.064(3) -0.0105(19) -0.023(2) -0.0054(19)
C5 0.050(2) 0.047(2) 0.081(3) -0.005(2) -0.003(2) -0.0161(18)
C6 0.064(2) 0.0293(16) 0.049(2) 0.0056(14) 0.0051(17) -0.0060(15)
C7 0.082(3) 0.0242(17) 0.060(2) -0.0018(15) -0.002(2) 0.0014(17)
C8 0.0216(12) 0.0346(15) 0.0239(13) -0.0011(11) -0.0003(10) -0.0004(11)
C9 0.0299(15) 0.0458(18) 0.0282(14) -0.0071(13) -0.0013(11) 0.0017(13)
C10 0.0372(17) 0.059(2) 0.0259(14) -0.0069(14) -0.0018(12) -0.0007(15)
C11 0.0325(16) 0.055(2) 0.0306(15) 0.0006(14) -0.0078(12) -0.0047(14)
C12 0.0252(15) 0.055(2) 0.0326(16) 0.0036(14) -0.0055(12) 0.0028(13)
C13 0.0227(13) 0.0470(18) 0.0288(14) -0.0013(13) -0.0001(11) -0.0001(12)
C14 0.0192(12) 0.0359(15) 0.0246(13) 0.0004(11) 0.0025(10) 0.0013(10)
C15 0.0206(13) 0.058(2) 0.0326(15) 0.0096(15) -0.0016(11) -0.0007(13)
C16 0.0200(14) 0.074(3) 0.049(2) 0.0213(19) -0.0023(14) -0.0007(15)
C17 0.0225(15) 0.057(2) 0.055(2) 0.0047(18) 0.0006(14) -0.0067(14)
C18 0.0250(15) 0.066(2) 0.0458(19) 0.0212(18) 0.0053(13) -0.0039(15)
C19 0.0230(14) 0.0508(19) 0.0453(19) 0.0167(16) 0.0022(13) 0.0000(14)
C20 0.0275(14) 0.0264(13) 0.0319(14) -0.0001(11) 0.0030(11) 0.0000(11)
C21 0.0276(14) 0.0276(14) 0.0313(14) 0.0038(11) 0.0031(11) 0.0021(11)
C22 0.0200(12) 0.0339(14) 0.0244(13) 0.0008(11) 0.0023(10) 0.0034(11)
C23 0.0226(13) 0.0395(15) 0.0250(13) 0.0036(12) 0.0005(10) -0.0028(11)
C24 0.0281(15) 0.0469(18) 0.0317(15) -0.0043(13) -0.0015(12) -0.0038(13)
C25 0.0296(15) 0.060(2) 0.0259(15) -0.0002(14) -0.0046(12) 0.0045(15)
C26 0.0345(16) 0.061(2) 0.0256(14) 0.0080(14) 0.0009(12) 0.0006(15)
C27 0.0344(16) 0.0480(18) 0.0278(14) 0.0112(13) -0.0033(12) -0.0049(14)
C28 0.0190(12) 0.0457(17) 0.0268(13) 0.0074(12) 0.0025(10) -0.0001(12)
C29 0.0273(17) 0.061(2) 0.061(2) -0.009(2) 0.0094(16) 0.0096(16)
C30 0.0293(19) 0.093(4) 0.069(3) 0.006(2) 0.0186(19) 0.0205(19)
C31 0.0172(15) 0.116(4) 0.065(3) 0.034(3) 0.0040(16) 0.0048(19)
C32 0.0263(17) 0.096(3) 0.054(2) 0.013(2) -0.0019(15) -0.0220(19)
C33 0.0279(15) 0.063(2) 0.0392(17) 0.0037(16) 0.0002(13) -0.0138(15)
C34 0.0190(12) 0.0230(13) 0.0283(13) 0.0043(9) 0.0014(10) -0.0014(9)
C35 0.0195(12) 0.0274(13) 0.0305(13) 0.0032(11) -0.0002(10) 0.0002(10)
C36 0.0277(14) 0.0293(14) 0.0282(13) 0.0027(11) -0.0027(11) 0.0000(11)
C37 0.0318(15) 0.0318(14) 0.0292(14) 0.0029(11) 0.0033(11) 0.0056(12)
C38 0.0241(13) 0.0339(15) 0.0326(14) 0.0071(12) 0.0051(11) 0.0043(11)
C39 0.0197(12) 0.0295(13) 0.0310(14) 0.0054(11) 0.0000(10) -0.0003(10)
C40 0.0387(17) 0.0388(17) 0.0381(16) -0.0046(13) -0.0087(13) 0.0022(13)
C41 0.0281(15) 0.0502(19) 0.0395(17) 0.0054(14) 0.0073(12) 0.0114(13)
C42 0.0200(12) 0.0255(13) 0.0313(14) 0.0035(11) -0.0007(10) 0.0005(10)
C43 0.0218(12) 0.0284(13) 0.0289(13) 0.0019(11) -0.0036(10) -0.0023(10)
C44 0.0235(13) 0.0251(13) 0.0347(14) 0.0037(11) 0.0009(11) -0.0027(10)
C45 0.0249(13) 0.0240(13) 0.0384(15) -0.0026(11) -0.0025(11) -0.0036(11)
C46 0.0284(14) 0.0259(13) 0.0325(14) -0.0025(11) 0.0015(11) -0.0007(11)
C47 0.0242(13) 0.0245(13) 0.0338(14) 0.0001(11) 0.0047(11) -0.0009(10)
C48 0.0335(15) 0.0350(15) 0.0354(15) 0.0005(12) 0.0016(12) -0.0114(12)
C49 0.0498(19) 0.0358(16) 0.0386(17) -0.0077(13) 0.0069(14) -0.0088(14)
C50 0.0213(13) 0.0251(12) 0.0271(13) -0.0021(10) 0.0023(10) 0.0001(10)
C51 0.0228(13) 0.0257(13) 0.0308(14) 0.0007(11) -0.0005(10) -0.0015(10)
C52 0.0313(14) 0.0279(13) 0.0287(13) 0.0003(11) -0.0026(11) 0.0016(11)
C53 0.0376(15) 0.0272(13) 0.0265(13) 0.0022(11) 0.0022(11) -0.0044(11)
C54 0.0296(14) 0.0268(13) 0.0301(14) -0.0016(11) 0.0044(11) -0.0058(11)
C55 0.0232(13) 0.0282(13) 0.0280(13) -0.0007(11) -0.0002(10) -0.0015(10)
C56 0.0451(17) 0.0499(17) 0.0407(16) 0.0074(14) -0.0130(13) 0.0034(14)
C57 0.0339(16) 0.0382(16) 0.0400(16) 0.0018(13) 0.0063(13) -0.0109(13)
C58 0.0201(12) 0.0227(12) 0.0303(13) 0.0010(10) -0.0011(10) -0.0018(10)
C59 0.0225(13) 0.0292(13) 0.0291(14) 0.0013(11) -0.0029(10) 0.0018(10)
C60 0.0234(13) 0.0318(14) 0.0364(15) -0.0024(12) 0.0017(11) 0.0044(11)
C61 0.0285(14) 0.0339(15) 0.0402(16) 0.0028(13) -0.0028(12) 0.0094(12)
C62 0.0376(16) 0.0369(15) 0.0341(15) 0.0095(12) 0.0003(12) 0.0102(13)
C63 0.0281(14) 0.0294(14) 0.0329(15) 0.0058(11) 0.0043(11) 0.0030(11)
C64 0.0348(17) 0.051(2) 0.0440(18) 0.0012(15) 0.0046(14) 0.0160(15)
C65 0.071(2) 0.079(2) 0.0437(18) 0.0290(17) 0.0029(17) 0.0251(19)
Rh1 0.02152(11) 0.02372(11) 0.02139(11) 0.00115(6) 0.00048(8) 0.00150(6)
F220 0.149(5) 0.166(5) 0.093(4) 0.091(4) 0.069(4) 0.120(5)
F221 0.121(5) 0.215(7) 0.063(4) 0.051(5) 0.020(4) 0.119(5)
F230 0.068(3) 0.110(5) 0.031(2) 0.011(3) 0.010(2) 0.040(3)
F231 0.185(6) 0.143(5) 0.061(4) 0.049(4) -0.070(4) -0.106(5)
F240 0.075(3) 0.071(3) 0.049(2) 0.030(2) 0.031(2) 0.026(3)
F241 0.205(7) 0.079(5) 0.088(5) 0.047(4) -0.037(5) -0.065(5)
F150 0.020(4) 0.075(7) 0.057(6) 0.012(5) -0.009(4) 0.007(4)
F151 0.132(4) 0.111(3) 0.118(3) -0.056(3) -0.084(3) 0.084(3)
F130 0.068(2) 0.119(3) 0.0482(17) 0.038(2) -0.0214(15) -0.021(2)
F131 0.062(6) 0.057(6) 0.081(7) 0.041(5) -0.023(6) -0.003(5)
F140 0.0568(19) 0.103(3) 0.067(2) 0.043(2) -0.0358(16) -0.0357(18)
F141 0.075(7) 0.073(6) 0.051(6) -0.015(5) -0.036(5) 0.005(6)

loop_
_atom_type_symbol
_atom_type_scat_dispersion_real
_atom_type_scat_dispersion_imag
_atom_type_scat_Cromer_Mann_a1
_atom_type_scat_Cromer_Mann_b1
_atom_type_scat_Cromer_Mann_a2
_atom_type_scat_Cromer_Mann_b2
_atom_type_scat_Cromer_Mann_a3
_atom_type_scat_Cromer_Mann_b3
_atom_type_scat_Cromer_Mann_a4
_atom_type_scat_Cromer_Mann_b4
_atom_type_scat_Cromer_Mann_c
_atom_type_scat_source
Rh 0.0927 3.6045 19.2957 0.7515 14.3501 8.2176 4.7343 25.8749 1.2892 98.6062 5.3280 'International Tables Vol C 4.2.6.8 and 6.1.1.4'
P 0.2955 0.4335 6.4345 1.9067 4.1791 27.1570 1.7800 0.5260 1.4908 68.1645 1.1149 'International Tables Vol C 4.2.6.8 and 6.1.1.4'
B 0.0090 0.0039 2.0545 23.2185 1.3326 1.0210 1.0979 60.3498 0.7068 0.1403 -0.1932 'International Tables Vol C 4.2.6.8 and 6.1.1.4'
C 0.0181 0.0091 2.3100 20.8439 1.0200 10.2075 1.5886 0.5687 0.8650 51.6512 0.2156 'International Tables Vol C 4.2.6.8 and 6.1.1.4'
F 0.0727 0.0534 3.5392 10.2825 2.6412 4.2944 1.5170 0.2615 1.0243 26.1476 0.2776 'International Tables Vol C 4.2.6.8 and 6.1.1.4'
H 0.0000 0.0000 0.4930 10.5109 0.3229 26.1257 0.1402 3.1424 0.0408 57.7998 0.0030 'International Tables Vol C 4.2.6.8 and 6.1.1.4'

loop_
_geom_angle_atom_site_label_1
_geom_angle_atom_site_label_2
_geom_angle_atom_site_label_3
_geom_angle
_geom_angle_publ_flag
C34 B1 C42 112.2(2) yes
C34 B1 C50 104.6(2) yes
C42 B1 C50 112.1(2) yes
C34 B1 C58 112.0(2) yes
C42 B1 C58 104.8(2) yes
C50 B1 C58 111.3(2) yes
C8 P1 C14 104.77(12) yes
C8 P1 C20 107.71(13) yes
C14 P1 C20 105.17(13) yes
C8 P1 Rh1 110.27(9) yes
C14 P1 Rh1 116.12(10) yes
C20 P1 Rh1 112.22(10) yes
C21 P2 C22 107.04(13) yes
C21 P2 C28 106.44(14) yes
C22 P2 C28 104.44(13) yes
C21 P2 Rh1 112.36(9) yes
C22 P2 Rh1 111.90(10) yes
C28 P2 Rh1 114.07(10) yes
C2 C1 C6 103.0(3) yes
C2 C1 Rh1 71.48(16) yes
C6 C1 Rh1 128.7(2) yes
C2 C1 H12 110(2) no
C6 C1 H12 111(2) no
Rh1 C1 H12 119(2) no
C2 C1 H11 122(2) no
C6 C1 H11 102(2) no
Rh1 C1 H11 52(2) no
H12 C1 H11 108(3) no
C1 C2 C3 102.9(3) yes
C1 C2 Rh1 70.72(16) yes
C3 C2 Rh1 130.8(2) yes
C1 C2 H22 112(2) no
C3 C2 H22 109(2) no
Rh1 C2 H22 118(2) no
C1 C2 H21 120(2) no
C3 C2 H21 104(2) no
Rh1 C2 H21 51(2) no
H22 C2 H21 108(3) no
C2 C3 C4 109.2(3) yes
C2 C3 C7 101.1(3) yes
C4 C3 C7 101.7(4) yes
C2 C3 H31 114(3) no
C4 C3 H31 114(3) no
C7 C3 H31 116(3) no
C3 C4 C5 103.4(3) yes
C3 C4 H41 110(3) no
C5 C4 H41 112(3) no
C3 C4 H42 109(3) no
C5 C4 H42 115(3) no
H41 C4 H42 106(4) no
C4 C5 C6 102.8(4) yes
C4 C5 H51 108(3) no
C6 C5 H51 110(3) no
C4 C5 H52 108(3) no
C6 C5 H52 112(3) no
H51 C5 H52 115(4) no
C5 C6 C1 108.9(3) yes
C5 C6 C7 102.7(3) yes
C1 C6 C7 100.4(3) yes
C5 C6 H61 112(3) no
C1 C6 H61 117(3) no
C7 C6 H61 114(3) no
C6 C7 C3 94.0(3) yes
C6 C7 H72 114(3) no
C3 C7 H72 111(3) no
C6 C7 H71 112(3) no
C3 C7 H71 113(3) no
H72 C7 H71 112(4) no
P1 C8 C9 114.9(2) yes
P1 C8 C13 112.34(19) yes
C9 C8 C13 110.7(2) yes
P1 C8 H81 104(2) no
C9 C8 H81 110(2) no
C13 C8 H81 104(2) no
C8 C9 C10 110.2(3) yes
C8 C9 H92 111(2) no
C10 C9 H92 107(2) no
C8 C9 H91 109(2) no
C10 C9 H91 109(2) no
H92 C9 H91 110(3) no
C9 C10 C11 112.1(3) yes
C9 C10 H102 107(3) no
C11 C10 H102 109(3) no
C9 C10 H101 109(2) no
C11 C10 H101 104(2) no
H102 C10 H101 115(3) no
C10 C11 C12 111.3(3) yes
C10 C11 H112 111(2) no
C12 C11 H112 108(2) no
C10 C11 H111 107(2) no
C12 C11 H111 111(2) no
H112 C11 H111 109(3) no
C11 C12 C13 111.1(3) yes
C11 C12 H122 112(2) no
C13 C12 H122 110(2) no
C11 C12 H121 107(2) no
C13 C12 H121 112(3) no
H122 C12 H121 105(3) no
C12 C13 C8 110.0(2) yes
C12 C13 H131 107(2) no
C8 C13 H131 110(2) no
C12 C13 H132 108(2) no
C8 C13 H132 109(2) no
H131 C13 H132 112(3) no
P1 C14 C15 110.93(19) yes
P1 C14 C19 111.3(2) yes
C15 C14 C19 111.5(3) yes
P1 C14 H141 108(2) no
C15 C14 H141 109(2) no
C19 C14 H141 106(2) no
C14 C15 C16 111.2(3) yes
C14 C15 H152 106(2) no
C16 C15 H152 111(2) no
C14 C15 H151 110(2) no
C16 C15 H151 109(2) no
H152 C15 H151 109(3) no
C15 C16 C17 111.0(3) yes
C15 C16 H162 112(3) no
C17 C16 H162 108(3) no
C15 C16 H161 109(3) no
C17 C16 H161 112(3) no
H162 C16 H161 105(4) no
C16 C17 C18 109.8(3) yes
C16 C17 H172 113(2) no
C18 C17 H172 107(3) no
C16 C17 H171 109(3) no
C18 C17 H171 107(3) no
H172 C17 H171 111(4) no
C17 C18 C19 111.4(3) yes
C17 C18 H181 107(3) no
C19 C18 H181 106(3) no
C17 C18 H182 109(3) no
C19 C18 H182 108(3) no
H181 C18 H182 114(4) no
C18 C19 C14 112.5(3) yes
C18 C19 H191 112(2) no
C14 C19 H191 111(2) no
C18 C19 H192 110(3) no
C14 C19 H192 106(3) no
H191 C19 H192 106(4) no
P1 C20 C21 109.5(2) yes
P1 C20 H201 107(2) no
C21 C20 H201 111(2) no
P1 C20 H202 109(2) no
C21 C20 H202 111(2) no
H201 C20 H202 109(3) no
C20 C21 P2 109.49(19) yes
C20 C21 H211 109(2) no
P2 C21 H211 115(2) no
C20 C21 H212 110(2) no
P2 C21 H212 105(2) no
H211 C21 H212 108(3) no
P2 C22 C23 111.84(19) yes
P2 C22 C27 115.3(2) yes
C23 C22 C27 109.8(2) yes
P2 C22 H221 104(2) no
C23 C22 H221 107(2) no
C27 C22 H221 108(2) no
C22 C23 C24 110.4(2) yes
C22 C23 H231 111(2) no
C24 C23 H231 109(2) no
C22 C23 H232 108(2) no
C24 C23 H232 109(2) no
H231 C23 H232 110(3) no
C23 C24 C25 110.8(3) yes
C23 C24 H242 109(2) no
C25 C24 H242 112(2) no
C23 C24 H241 111(2) no
C25 C24 H241 110(2) no
H242 C24 H241 105(3) no
C24 C25 C26 111.3(3) yes
C24 C25 H252 109(2) no
C26 C25 H252 106(2) no
C24 C25 H251 111(2) no
C26 C25 H251 112(3) no
H252 C25 H251 107(3) no
C25 C26 C27 111.9(3) yes
C25 C26 H262 107(2) no
C27 C26 H262 108(3) no
C25 C26 H261 111(2) no
C27 C26 H261 110(2) no
H262 C26 H261 108(3) no
C26 C27 C22 110.9(3) yes
C26 C27 H272 109(2) no
C22 C27 H272 112(2) no
C26 C27 H271 111(2) no
C22 C27 H271 108(2) no
H272 C27 H271 107(3) no
P2 C28 C29 110.2(2) yes
P2 C28 C33 112.4(2) yes
C29 C28 C33 110.6(3) yes
P2 C28 H281 105(2) no
C29 C28 H281 113(2) no
C33 C28 H281 106(2) no
C28 C29 C30 111.4(4) yes
C28 C29 H292 110(3) no
C30 C29 H292 111(3) no
C28 C29 H291 109(3) no
C30 C29 H291 111(3) no
H292 C29 H291 104(4) no
C29 C30 C31 110.4(4) yes
C29 C30 H302 105(3) no
C31 C30 H302 116(4) no
C29 C30 H301 108(3) no
C31 C30 H301 110(3) no
H302 C30 H301 106(4) no
C30 C31 C32 111.0(3) yes
C30 C31 H312 108(3) no
C32 C31 H312 110(3) no
C30 C31 H311 109(3) no
C32 C31 H311 109(3) no
H312 C31 H311 110(4) no
C31 C32 C33 110.9(4) yes
C31 C32 H322 108(3) no
C33 C32 H322 112(3) no
C31 C32 H321 110(3) no
C33 C32 H321 109(3) no
H322 C32 H321 107(4) no
C28 C33 C32 110.9(3) yes
C28 C33 H331 106(3) no
C32 C33 H331 108(3) no
C28 C33 H332 113(2) no
C32 C33 H332 106(2) no
H331 C33 H332 114(3) no
B1 C34 C35 122.3(2) yes
B1 C34 C39 122.1(2) yes
C35 C34 C39 115.3(3) yes
C34 C35 C36 122.5(3) yes
C34 C35 H351 120(2) no
C36 C35 H351 117(2) no
C35 C36 C37 120.7(3) yes
C35 C36 C40 121.1(3) yes
C37 C36 C40 118.1(3) yes
C36 C37 C38 117.7(3) yes
C36 C37 H371 121(2) no
C38 C37 H371 122(2) no
C37 C38 C39 121.3(3) yes
C37 C38 C41 119.3(3) yes
C39 C38 C41 119.4(3) yes
C34 C39 C38 122.5(3) yes
C34 C39 H391 119(2) no
C38 C39 H391 118(2) no
C36 C40 F3 112.3(3) yes
C36 C40 F2 113.1(3) yes
F3 C40 F2 104.9(3) yes
C36 C40 F1 112.3(3) yes
F3 C40 F1 106.0(3) yes
F2 C40 F1 107.7(3) yes
C38 C41 F5 111.9(3) yes
C38 C41 F4 112.6(3) yes
F5 C41 F4 104.2(3) yes
C38 C41 F6 113.6(3) yes
F5 C41 F6 105.3(3) yes
F4 C41 F6 108.7(3) yes
B1 C42 C43 122.5(2) yes
B1 C42 C47 122.0(2) yes
C43 C42 C47 115.4(2) yes
C42 C43 C44 122.3(3) yes
C42 C43 H431 120(2) no
C44 C43 H431 118(2) no
C43 C44 C45 121.0(3) yes
C43 C44 C48 118.8(3) yes
C45 C44 C48 120.2(3) yes
C44 C45 C46 117.5(3) yes
C44 C45 H451 122(2) no
C46 C45 H451 120(2) no
C45 C46 C47 121.4(3) yes
C45 C46 C49 120.0(3) yes
C47 C46 C49 118.5(3) yes
C42 C47 C46 122.3(3) yes
C42 C47 H471 119(2) no
C46 C47 H471 118(2) no
C44 C48 F9 111.9(2) yes
C44 C48 F8 112.8(3) yes
F9 C48 F8 106.5(3) yes
C44 C48 F7 112.2(3) yes
F9 C48 F7 106.3(3) yes
F8 C48 F7 106.8(3) yes
C46 C49 F11 112.1(3) yes
C46 C49 F10 112.3(3) yes
F11 C49 F10 104.7(3) yes
C46 C49 F12 113.2(3) yes
F11 C49 F12 105.1(3) yes
F10 C49 F12 109.0(3) yes
B1 C50 C51 122.8(2) yes
B1 C50 C55 121.9(2) yes
C51 C50 C55 115.2(3) yes
C50 C51 C52 122.5(3) yes
C50 C51 H511 118(2) no
C52 C51 H511 120(2) no
C51 C52 C53 120.8(2) yes
C51 C52 C56 120.30(19) yes
C53 C52 C56 118.91(19) yes
C52 C53 C54 117.9(3) yes
C52 C53 H531 121(2) no
C54 C53 H531 121(2) no
C53 C54 C55 121.1(3) yes
C53 C54 C57 119.1(3) yes
C55 C54 C57 119.8(3) yes
C50 C55 C54 122.4(3) yes
C50 C55 H551 120(2) no
C54 C55 H551 117(2) no
C52 C56 F150 113.02(6) yes
C52 C56 F131 113.13(6) yes
F150 C56 F131 105.64(6) yes
C52 C56 F141 113.07(6) yes
F150 C56 F141 105.61(6) yes
F131 C56 F141 105.68(6) yes
C52 C56 F151 113.05(6) yes
C52 C56 F130 113.05(6) yes
F151 C56 F130 105.64(6) yes
C52 C56 F140 113.18(6) yes
F151 C56 F140 105.71(6) yes
F130 C56 F140 105.50(6) yes
C54 C57 F16 111.7(3) yes
C54 C57 F18 113.0(3) yes
F16 C57 F18 105.0(3) yes
C54 C57 F17 113.2(3) yes
F16 C57 F17 107.4(3) yes
F18 C57 F17 106.0(3) yes
B1 C58 C59 122.8(2) yes
B1 C58 C63 121.7(2) yes
C59 C58 C63 115.4(2) yes
C58 C59 C60 122.3(3) yes
C58 C59 H591 121(2) no
C60 C59 H591 116(2) no
C59 C60 C61 120.7(3) yes
C59 C60 C64 118.3(3) yes
C61 C60 C64 120.9(3) yes
C60 C61 C62 117.9(3) yes
C60 C61 H611 121(3) no
C62 C61 H611 122(3) no
C61 C62 C63 121.1(3) yes
C61 C62 C65 120.1(2) yes
C63 C62 C65 118.8(2) yes
C58 C63 C62 122.5(3) yes
C58 C63 H631 119(2) no
C62 C63 H631 119(2) no
C60 C64 F20 112.6(3) yes
C60 C64 F21 112.3(3) yes
F20 C64 F21 106.2(3) yes
C60 C64 F19 111.7(3) yes
F20 C64 F19 107.6(3) yes
F21 C64 F19 106.0(3) yes
C62 C65 F221 113.34(6) yes
C62 C65 F230 113.27(6) yes
F221 C65 F230 105.16(6) yes
C62 C65 F241 113.53(6) yes
F221 C65 F241 105.40(6) yes
F230 C65 F241 105.33(6) yes
C62 C65 F220 113.34(6) yes
C62 C65 F231 113.52(6) yes
F220 C65 F231 105.40(6) yes
C62 C65 F240 113.32(6) yes
F220 C65 F240 105.12(6) yes
F231 C65 F240 105.33(6) yes
C1 Rh1 C2 37.81(11) yes
C1 Rh1 P2 155.93(8) yes
C2 Rh1 P2 118.17(8) yes
C1 Rh1 P1 118.56(8) yes
C2 Rh1 P1 155.97(8) yes
P2 Rh1 P1 85.19(3) yes
C1 Rh1 H11 23.7(12) no
C2 Rh1 H11 61.0(12) no
P2 Rh1 H11 175.9(12) no
P1 Rh1 H11 96.1(12) no
C1 Rh1 H21 61.5(13) no
C2 Rh1 H21 24.4(13) no
P2 Rh1 H21 94.8(13) no
P1 Rh1 H21 178.5(12) no
H11 Rh1 H21 83.7(18) no
Rh1 H11 C1 104(3) no
C2 H21 Rh1 104(3) no

loop_
_geom_bond_atom_site_label_1
_geom_bond_atom_site_label_2
_geom_bond_distance
_geom_bond_publ_flag
F1 C40 1.322(4) yes
F2 C40 1.324(4) yes
F3 C40 1.341(4) yes
F4 C41 1.321(4) yes
F5 C41 1.333(4) yes
F6 C41 1.316(4) yes
F7 C48 1.335(4) yes
F8 C48 1.336(3) yes
F9 C48 1.344(4) yes
F10 C49 1.336(4) yes
F11 C49 1.345(4) yes
F12 C49 1.327(4) yes
F16 C57 1.334(4) yes
F17 C57 1.325(4) yes
F18 C57 1.326(4) yes
F19 C64 1.333(5) yes
F20 C64 1.337(4) yes
F21 C64 1.335(4) yes
B1 C34 1.646(4) yes
B1 C42 1.646(4) yes
B1 C50 1.645(4) yes
B1 C58 1.641(4) yes
P1 C8 1.841(3) yes
P1 C14 1.849(3) yes
P1 C20 1.849(3) yes
P1 Rh1 2.1932(7) yes
P2 C21 1.843(3) yes
P2 C22 1.842(3) yes
P2 C28 1.843(3) yes
P2 Rh1 2.1950(7) yes
C1 C2 1.552(4) yes
C1 C6 1.530(5) yes
C1 Rh1 2.389(3) yes
C1 H12 0.97(4) no
C1 H11 0.99(4) no
C2 C3 1.539(5) yes
C2 Rh1 2.400(3) yes
C2 H22 0.97(4) no
C2 H21 1.02(4) no
C3 C4 1.528(6) yes
C3 C7 1.527(6) yes
C3 H31 0.95(5) no
C4 C5 1.546(7) yes
C4 H41 1.00(5) no
C4 H42 0.93(5) no
C5 C6 1.535(6) yes
C5 H51 0.95(5) no
C5 H52 1.04(5) no
C6 C7 1.536(6) yes
C6 H61 0.94(5) no
C7 H72 1.05(5) no
C7 H71 0.93(5) no
C8 C9 1.535(4) yes
C8 C13 1.532(4) yes
C8 H81 1.01(4) no
C9 C10 1.535(4) yes
C9 H92 0.96(4) no
C9 H91 0.95(4) no
C10 C11 1.527(5) yes
C10 H102 0.95(4) no
C10 H101 1.02(4) no
C11 C12 1.524(5) yes
C11 H112 1.00(4) no
C11 H111 1.01(4) no
C12 C13 1.534(4) yes
C12 H122 0.98(4) no
C12 H121 0.94(4) no
C13 H131 1.01(4) no
C13 H132 0.95(4) no
C14 C15 1.529(4) yes
C14 C19 1.527(4) yes
C14 H141 0.91(4) no
C15 C16 1.535(4) yes
C15 H152 1.00(4) no
C15 H151 1.00(4) no
C16 C17 1.513(5) yes
C16 H162 1.01(5) no
C16 H161 0.89(5) no
C17 C18 1.516(5) yes
C17 H172 1.00(5) no
C17 H171 0.96(5) no
C18 C19 1.533(4) yes
C18 H181 0.94(5) no
C18 H182 1.00(5) no
C19 H191 1.02(4) no
C19 H192 0.91(4) no
C20 C21 1.539(4) yes
C20 H201 0.93(4) no
C20 H202 0.93(4) no
C21 H211 0.94(4) no
C21 H212 0.99(4) no
C22 C23 1.537(4) yes
C22 C27 1.523(4) yes
C22 H221 0.95(4) no
C23 C24 1.529(4) yes
C23 H231 0.98(4) no
C23 H232 0.98(4) no
C24 C25 1.525(5) yes
C24 H242 1.04(4) no
C24 H241 0.98(4) no
C25 C26 1.526(5) yes
C25 H252 0.98(4) no
C25 H251 0.94(4) no
C26 C27 1.537(4) yes
C26 H262 0.98(4) no
C26 H261 0.99(4) no
C27 H272 0.97(4) no
C27 H271 0.99(4) no
C28 C29 1.523(5) yes
C28 C33 1.535(4) yes
C28 H281 0.94(4) no
C29 C30 1.533(5) yes
C29 H292 1.04(5) no
C29 H291 0.93(5) no
C30 C31 1.513(8) yes
C30 H302 0.91(5) no
C30 H301 0.97(5) no
C31 C32 1.511(8) yes
C31 H312 1.01(5) no
C31 H311 0.91(5) no
C32 C33 1.530(5) yes
C32 H322 0.98(5) no
C32 H321 1.03(5) no
C33 H331 0.92(4) no
C33 H332 1.04(4) no
C34 C35 1.404(4) yes
C34 C39 1.402(4) yes
C35 C36 1.391(4) yes
C35 H351 0.97(4) no
C36 C37 1.393(4) yes
C36 C40 1.499(4) yes
C37 C38 1.385(4) yes
C37 H371 0.90(4) no
C38 C39 1.385(4) yes
C38 C41 1.502(4) yes
C39 H391 0.96(4) no
C42 C43 1.399(4) yes
C42 C47 1.401(4) yes
C43 C44 1.398(4) yes
C43 H431 0.98(4) no
C44 C45 1.384(4) yes
C44 C48 1.500(4) yes
C45 C46 1.386(4) yes
C45 H451 0.87(4) no
C46 C47 1.389(4) yes
C46 C49 1.501(4) yes
C47 H471 0.91(4) no
C50 C51 1.404(4) yes
C50 C55 1.403(4) yes
C51 C52 1.392(4) yes
C51 H511 0.92(4) no
C52 C53 1.388(4) yes
C52 C56 1.501(3) yes
C53 C54 1.386(4) yes
C53 H531 0.97(4) no
C54 C55 1.388(4) yes
C54 C57 1.501(4) yes
C55 H551 1.00(4) no
C56 F150 1.313(6) yes
C56 F131 1.295(6) yes
C56 F141 1.299(6) yes
C56 F151 1.307(4) yes
C56 F130 1.321(3) yes
C56 F140 1.314(3) yes
C58 C59 1.403(4) yes
C58 C63 1.401(4) yes
C59 C60 1.398(4) yes
C59 H591 0.95(4) no
C60 C61 1.383(4) yes
C60 C64 1.503(4) yes
C61 C62 1.391(4) yes
C61 H611 0.88(4) no
C62 C63 1.385(4) yes
C62 C65 1.500(3) yes
C63 H631 0.91(4) no
C65 F221 1.279(5) yes
C65 F230 1.313(5) yes
C65 F241 1.254(5) yes
C65 F220 1.293(5) yes
C65 F231 1.256(5) yes
C65 F240 1.320(4) yes
Rh1 H11 1.95(4) no
Rh1 H21 1.93(4) no
